data_7051015
loop_
_publ_author_name
'Steiner, Thomas'
'Schreurs, Antoine M. M.'
'Lutz, Martin'
'Kroon, Jan'

_publ_section_title
;
 Making very short O--H&#x00B7;&#x00B7;&#x00B7;Ph hydrogen bonds: the
 example of tetraphenylborate salts
;
_journal_issue 1
_journal_name_full 'New Journal of Chemistry'
_journal_page_first 174
_journal_paper_doi 10.1039/b004932h
_journal_volume 25
_journal_year 2001
_chemical_formula_sum 'C29 H34 B N O'
_chemical_formula_weight 423.38
_chemical_name_systematic
;
 choline tetraphenylborate
;
_space_group_IT_number 14
_symmetry_cell_setting monoclinic
_symmetry_space_group_name_Hall '-P 2ybc'
_symmetry_space_group_name_H-M 'P 1 21/c 1'
_atom_sites_solution_hydrogens geom
_atom_sites_solution_primary direct
_atom_sites_solution_secondary difmap
_audit_creation_method SHELXL-97
_cell_angle_alpha 90.00
_cell_angle_beta 107.08(3)
_cell_angle_gamma 90.00
_cell_formula_units_Z 4
_cell_length_a 9.743(2)
_cell_length_b 13.474(7)
_cell_length_c 18.902(11)
_cell_measurement_temperature 125(2)
_cell_volume 2372(2)
_computing_structure_refinement 'SHELXL-97 (Sheldrick, 1997)'
_computing_structure_solution 'SHELXS-97 (Sheldrick, 1990)'
_diffrn_ambient_temperature 125(2)
_diffrn_measured_fraction_theta_full 1.000
_diffrn_measured_fraction_theta_max 1.000
_diffrn_measurement_device_type 'Nonius Kappa CCD'
_diffrn_radiation_monochromator graphite
_diffrn_radiation_source 'fine-focus sealed tube'
_diffrn_radiation_type MoK\a
_diffrn_radiation_wavelength 0.71073
_diffrn_reflns_av_R_equivalents 0.0000
_diffrn_reflns_av_sigmaI/netI 0.0742
_diffrn_reflns_limit_h_max 11
_diffrn_reflns_limit_h_min -11
_diffrn_reflns_limit_k_max 16
_diffrn_reflns_limit_k_min -16
_diffrn_reflns_limit_l_max 22
_diffrn_reflns_limit_l_min -22
_diffrn_reflns_number 44261
_diffrn_reflns_theta_full 25.00
_diffrn_reflns_theta_max 25.00
_diffrn_reflns_theta_min 1.89
_exptl_absorpt_coefficient_mu 0.070
_exptl_absorpt_correction_type none
_exptl_crystal_colour colorless
_exptl_crystal_density_diffrn 1.186
_exptl_crystal_density_method 'not measured'
_exptl_crystal_description block
_exptl_crystal_F_000 912
_exptl_crystal_size_max 0.10
_exptl_crystal_size_mid 0.10
_exptl_crystal_size_min 0.10
_refine_diff_density_max 0.346
_refine_diff_density_min -0.376
_refine_diff_density_rms 0.070
_refine_ls_extinction_method none
_refine_ls_goodness_of_fit_ref 1.144
_refine_ls_hydrogen_treatment mixed
_refine_ls_matrix_type full
_refine_ls_number_parameters 294
_refine_ls_number_reflns 44261
_refine_ls_number_restraints 0
_refine_ls_restrained_S_all 1.144
_refine_ls_R_factor_all 0.1526
_refine_ls_R_factor_gt 0.0871
_refine_ls_shift/su_max 0.001
_refine_ls_shift/su_mean 0.000
_refine_ls_structure_factor_coef Fsqd
_refine_ls_weighting_details 'calc w=1/[\s^2^(Fo^2^)+(0.0489P)^2^+5.4720P] where P=(Fo^2^+2Fc^2^)/3'
_refine_ls_weighting_scheme calc
_refine_ls_wR_factor_gt 0.1811
_refine_ls_wR_factor_ref 0.2231
_reflns_number_gt 28347
_reflns_number_total 44261
_reflns_threshold_expression >2sigma(I)
_cod_data_source_file b004932h.txt
_cod_data_source_block (I)
_cod_original_cell_volume 2372.0(19)
_cod_original_sg_symbol_H-M 'P 21 /c'
_cod_database_code 7051015

loop_
_symmetry_equiv_pos_as_xyz
'x, y, z'
'-x, y+1/2, -z+1/2'
'-x, -y, -z'
'x, -y-1/2, z-1/2'

loop_
_atom_site_label
_atom_site_type_symbol
_atom_site_fract_x
_atom_site_fract_y
_atom_site_fract_z
_atom_site_U_iso_or_equiv
_atom_site_adp_type
_atom_site_occupancy
_atom_site_symmetry_multiplicity
_atom_site_calc_flag
_atom_site_refinement_flags
_atom_site_disorder_assembly
_atom_site_disorder_group
O O 0.22763(15) 0.43157(9) 0.45942(8) 0.0407(4) Uani 1 1 d . . .
H1O H 0.231(3) 0.4815(19) 0.4277(15) 0.126(11) Uiso 1 1 d . . .
N N 0.17471(14) 0.21749(8) 0.40237(7) 0.0198(3) Uani 1 1 d . . .
C1 C 0.0893(2) 0.39307(11) 0.42377(10) 0.0321(5) Uani 1 1 d . . .
H1A H 0.0648 0.4055 0.3699 0.038 Uiso 1 1 calc R . .
H1B H 0.0171 0.4271 0.4427 0.038 Uiso 1 1 calc R . .
C2 C 0.08584(19) 0.28268(10) 0.43788(10) 0.0265(4) Uani 1 1 d . . .
H2A H -0.0152 0.2602 0.4201 0.032 Uiso 1 1 calc R . .
H2B H 0.1193 0.2717 0.4920 0.032 Uiso 1 1 calc R . .
C3 C 0.33148(18) 0.23127(13) 0.43789(11) 0.0397(5) Uani 1 1 d . . .
H3A H 0.3543 0.2179 0.4911 0.060 Uiso 1 1 calc R . .
H3B H 0.3583 0.2997 0.4303 0.060 Uiso 1 1 calc R . .
H3C H 0.3851 0.1853 0.4157 0.060 Uiso 1 1 calc R . .
C4 C 0.1410(2) 0.23744(12) 0.32137(9) 0.0335(5) Uani 1 1 d . . .
H4A H 0.0380 0.2281 0.2976 0.050 Uiso 1 1 calc R . .
H4B H 0.1953 0.1914 0.2996 0.050 Uiso 1 1 calc R . .
H4C H 0.1677 0.3058 0.3137 0.050 Uiso 1 1 calc R . .
C5 C 0.1354(2) 0.11194(10) 0.41409(11) 0.0399(5) Uani 1 1 d . . .
H5A H 0.0326 0.1018 0.3902 0.060 Uiso 1 1 calc R . .
H5B H 0.1575 0.0987 0.4672 0.060 Uiso 1 1 calc R . .
H5C H 0.1906 0.0666 0.3924 0.060 Uiso 1 1 calc R . .
B B 0.8201(2) 0.25524(13) 0.08768(10) 0.0171(4) Uani 1 1 d . . .
C11 C 0.99548(16) 0.25472(11) 0.11148(8) 0.0172(4) Uani 1 1 d . . .
C12 C 1.07565(18) 0.16659(11) 0.11654(9) 0.0206(4) Uani 1 1 d . . .
H12 H 1.0256 0.1052 0.1083 0.025 Uiso 1 1 calc R . .
C13 C 1.22361(18) 0.16501(12) 0.13288(9) 0.0255(4) Uani 1 1 d . . .
H13 H 1.2724 0.1033 0.1364 0.031 Uiso 1 1 calc R . .
C14 C 1.30109(17) 0.25250(13) 0.14404(9) 0.0262(4) Uani 1 1 d . . .
H14 H 1.4028 0.2518 0.1556 0.031 Uiso 1 1 calc R . .
C15 C 1.22669(18) 0.34105(12) 0.13798(9) 0.0253(4) Uani 1 1 d . . .
H15 H 1.2777 0.4021 0.1448 0.030 Uiso 1 1 calc R . .
C16 C 1.07899(18) 0.34166(11) 0.12218(9) 0.0207(4) Uani 1 1 d . . .
H16 H 1.0315 0.4039 0.1184 0.025 Uiso 1 1 calc R . .
C21 C 0.75602(17) 0.35116(10) 0.12306(9) 0.0161(4) Uani 1 1 d . . .
C22 C 0.62296(17) 0.39391(10) 0.08662(9) 0.0195(4) Uani 1 1 d . . .
H22 H 0.5733 0.3714 0.0382 0.023 Uiso 1 1 calc R . .
C23 C 0.56019(18) 0.46805(11) 0.11828(10) 0.0230(4) Uani 1 1 d . . .
H23 H 0.4698 0.4950 0.0914 0.028 Uiso 1 1 calc R . .
C24 C 0.6294(2) 0.50234(11) 0.18872(10) 0.0240(4) Uani 1 1 d . . .
H24 H 0.5863 0.5517 0.2111 0.029 Uiso 1 1 calc R . .
C25 C 0.76154(19) 0.46389(11) 0.22580(10) 0.0236(4) Uani 1 1 d . . .
H25 H 0.8117 0.4884 0.2735 0.028 Uiso 1 1 calc R . .
C26 C 0.82250(18) 0.38897(11) 0.19367(9) 0.0207(4) Uani 1 1 d . . .
H26 H 0.9130 0.3626 0.2210 0.025 Uiso 1 1 calc R . .
C31 C 0.75448(17) 0.15744(10) 0.12028(9) 0.0161(4) Uani 1 1 d . . .
C32 C 0.83059(18) 0.10498(11) 0.18384(9) 0.0201(4) Uani 1 1 d . . .
H32 H 0.9270 0.1238 0.2080 0.024 Uiso 1 1 calc R . .
C33 C 0.77099(19) 0.02603(11) 0.21332(9) 0.0231(4) Uani 1 1 d . . .
H33 H 0.8269 -0.0073 0.2565 0.028 Uiso 1 1 calc R . .
C34 C 0.6327(2) -0.00290(11) 0.18001(10) 0.0247(4) Uani 1 1 d . . .
H34 H 0.5920 -0.0564 0.1998 0.030 Uiso 1 1 calc R . .
C35 C 0.55237(18) 0.04625(11) 0.11730(10) 0.0232(4) Uani 1 1 d . . .
H35 H 0.4562 0.0265 0.0936 0.028 Uiso 1 1 calc R . .
C36 C 0.61294(17) 0.12507(11) 0.08876(9) 0.0203(4) Uani 1 1 d . . .
H36 H 0.5554 0.1583 0.0460 0.024 Uiso 1 1 calc R . .
C41 C 0.76760(16) 0.25864(11) -0.00360(8) 0.0171(4) Uani 1 1 d . . .
C42 C 0.73237(18) 0.17454(11) -0.04886(9) 0.0223(4) Uani 1 1 d . . .
H42 H 0.7330 0.1117 -0.0259 0.027 Uiso 1 1 calc R . .
C43 C 0.69655(18) 0.17828(13) -0.12568(10) 0.0276(4) Uani 1 1 d . . .
H43 H 0.6716 0.1191 -0.1538 0.033 Uiso 1 1 calc R . .
C44 C 0.69718(18) 0.26768(13) -0.16115(10) 0.0305(4) Uani 1 1 d . . .
H44 H 0.6738 0.2707 -0.2136 0.037 Uiso 1 1 calc R . .
C45 C 0.73270(18) 0.35299(12) -0.11866(10) 0.0270(4) Uani 1 1 d . . .
H45 H 0.7336 0.4152 -0.1421 0.032 Uiso 1 1 calc R . .
C46 C 0.76674(17) 0.34802(11) -0.04254(9) 0.0219(4) Uani 1 1 d . . .
H46 H 0.7908 0.4078 -0.0150 0.026 Uiso 1 1 calc R . .

loop_
_atom_site_aniso_label
_atom_site_aniso_U_11
_atom_site_aniso_U_22
_atom_site_aniso_U_33
_atom_site_aniso_U_23
_atom_site_aniso_U_13
_atom_site_aniso_U_12
O 0.0556(10) 0.0298(8) 0.0388(9) -0.0018(7) 0.0170(8) -0.0179(7)
N 0.0215(8) 0.0156(7) 0.0224(8) -0.0015(6) 0.0065(7) 0.0015(6)
C1 0.0384(12) 0.0165(9) 0.0440(13) -0.0010(8) 0.0162(11) -0.0011(8)
C2 0.0299(11) 0.0191(8) 0.0356(11) -0.0033(8) 0.0179(10) 0.0005(8)
C3 0.0203(10) 0.0496(12) 0.0435(12) -0.0124(10) 0.0006(9) 0.0070(9)
C4 0.0486(12) 0.0323(11) 0.0178(10) 0.0002(9) 0.0070(9) 0.0089(10)
C5 0.0599(14) 0.0088(8) 0.0622(15) 0.0011(9) 0.0353(13) 0.0001(9)
B 0.0212(10) 0.0107(8) 0.0214(10) -0.0034(9) 0.0096(8) -0.0018(9)
C11 0.0255(9) 0.0151(8) 0.0131(8) 0.0012(8) 0.0087(7) 0.0023(8)
C12 0.0256(11) 0.0157(9) 0.0233(11) 0.0019(8) 0.0114(9) 0.0001(8)
C13 0.0260(11) 0.0245(10) 0.0300(11) 0.0088(8) 0.0145(9) 0.0112(8)
C14 0.0170(9) 0.0396(11) 0.0231(9) 0.0002(9) 0.0075(8) 0.0005(10)
C15 0.0234(11) 0.0267(10) 0.0271(11) -0.0080(8) 0.0096(9) -0.0078(8)
C16 0.0251(11) 0.0139(8) 0.0255(11) -0.0028(8) 0.0110(9) 0.0014(8)
C21 0.0186(9) 0.0104(8) 0.0213(10) 0.0029(7) 0.0090(8) -0.0030(7)
C22 0.0201(10) 0.0152(8) 0.0232(10) -0.0035(7) 0.0066(9) -0.0022(7)
C23 0.0178(10) 0.0201(9) 0.0331(12) 0.0025(8) 0.0106(9) 0.0003(8)
C24 0.0295(11) 0.0147(8) 0.0352(12) -0.0015(8) 0.0212(10) 0.0017(8)
C25 0.0334(12) 0.0191(9) 0.0209(10) -0.0028(8) 0.0118(9) -0.0026(8)
C26 0.0268(11) 0.0168(9) 0.0198(10) 0.0044(8) 0.0090(9) 0.0038(8)
C31 0.0194(10) 0.0121(8) 0.0189(10) -0.0042(8) 0.0087(8) 0.0029(8)
C32 0.0209(10) 0.0214(9) 0.0190(10) -0.0042(8) 0.0074(9) -0.0011(8)
C33 0.0306(12) 0.0199(9) 0.0212(11) 0.0027(8) 0.0114(9) 0.0017(8)
C34 0.0289(11) 0.0190(8) 0.0325(12) 0.0015(8) 0.0189(10) -0.0016(9)
C35 0.0174(10) 0.0228(9) 0.0322(12) -0.0019(9) 0.0114(9) 0.0003(8)
C36 0.0191(10) 0.0175(9) 0.0249(10) 0.0042(8) 0.0076(9) 0.0065(8)
C41 0.0147(8) 0.0142(8) 0.0237(9) -0.0004(8) 0.0080(7) 0.0029(7)
C42 0.0266(10) 0.0174(9) 0.0257(11) 0.0007(8) 0.0119(9) -0.0032(8)
C43 0.0275(11) 0.0308(10) 0.0268(12) -0.0084(9) 0.0114(9) -0.0098(8)
C44 0.0263(11) 0.0459(13) 0.0211(10) 0.0041(9) 0.0095(8) 0.0044(9)
C45 0.0333(11) 0.0231(10) 0.0286(11) 0.0064(9) 0.0154(10) 0.0086(8)
C46 0.0286(11) 0.0147(9) 0.0250(11) -0.0013(8) 0.0121(9) 0.0019(8)

loop_
_atom_type_symbol
_atom_type_description
_atom_type_scat_dispersion_real
_atom_type_scat_dispersion_imag
_atom_type_scat_source
C C 0.0033 0.0016 'International Tables Vol C Tables 4.2.6.8 and 6.1.1.4'
H H 0.0000 0.0000 'International Tables Vol C Tables 4.2.6.8 and 6.1.1.4'
B B 0.0013 0.0007 'International Tables Vol C Tables 4.2.6.8 and 6.1.1.4'
N N 0.0061 0.0033 'International Tables Vol C Tables 4.2.6.8 and 6.1.1.4'
O O 0.0106 0.0060 'International Tables Vol C Tables 4.2.6.8 and 6.1.1.4'

loop_
_geom_angle_atom_site_label_1
_geom_angle_atom_site_label_2
_geom_angle_atom_site_label_3
_geom_angle
_geom_angle_site_symmetry_1
_geom_angle_site_symmetry_3
_geom_angle_publ_flag
C1 O H1O 100.0(17) . . ?
C3 N C4 109.11(13) . . ?
C3 N C5 108.84(13) . . ?
C4 N C5 109.40(13) . . ?
C3 N C2 111.76(13) . . ?
C4 N C2 111.50(13) . . ?
C5 N C2 106.15(12) . . ?
O C1 C2 110.09(14) . . ?
O C1 H1A 109.6 . . ?
C2 C1 H1A 109.6 . . ?
O C1 H1B 109.6 . . ?
C2 C1 H1B 109.6 . . ?
H1A C1 H1B 108.2 . . ?
C1 C2 N 116.41(13) . . ?
C1 C2 H2A 108.2 . . ?
N C2 H2A 108.2 . . ?
C1 C2 H2B 108.2 . . ?
N C2 H2B 108.2 . . ?
H2A C2 H2B 107.3 . . ?
N C3 H3A 109.5 . . ?
N C3 H3B 109.5 . . ?
H3A C3 H3B 109.5 . . ?
N C3 H3C 109.5 . . ?
H3A C3 H3C 109.5 . . ?
H3B C3 H3C 109.5 . . ?
N C4 H4A 109.5 . . ?
N C4 H4B 109.5 . . ?
H4A C4 H4B 109.5 . . ?
N C4 H4C 109.5 . . ?
H4A C4 H4C 109.5 . . ?
H4B C4 H4C 109.5 . . ?
N C5 H5A 109.5 . . ?
N C5 H5B 109.5 . . ?
H5A C5 H5B 109.5 . . ?
N C5 H5C 109.5 . . ?
H5A C5 H5C 109.5 . . ?
H5B C5 H5C 109.5 . . ?
C11 B C41 105.42(12) . . ?
C11 B C21 112.29(13) . . ?
C41 B C21 111.23(14) . . ?
C11 B C31 112.33(13) . . ?
C41 B C31 112.04(13) . . ?
C21 B C31 103.72(11) . . ?
C16 C11 C12 113.98(14) . . ?
C16 C11 B 123.36(13) . . ?
C12 C11 B 122.43(14) . . ?
C13 C12 C11 123.29(15) . . ?
C13 C12 H12 118.4 . . ?
C11 C12 H12 118.4 . . ?
C14 C13 C12 120.51(15) . . ?
C14 C13 H13 119.7 . . ?
C12 C13 H13 119.7 . . ?
C13 C14 C15 118.27(15) . . ?
C13 C14 H14 120.9 . . ?
C15 C14 H14 120.9 . . ?
C16 C15 C14 120.69(15) . . ?
C16 C15 H15 119.7 . . ?
C14 C15 H15 119.7 . . ?
C15 C16 C11 123.24(15) . . ?
C15 C16 H16 118.4 . . ?
C11 C16 H16 118.4 . . ?
C26 C21 C22 114.96(14) . . ?
C26 C21 B 123.04(15) . . ?
C22 C21 B 121.72(15) . . ?
C23 C22 C21 122.87(16) . . ?
C23 C22 H22 118.6 . . ?
C21 C22 H22 118.6 . . ?
C24 C23 C22 120.06(17) . . ?
C24 C23 H23 120.0 . . ?
C22 C23 H23 120.0 . . ?
C25 C24 C23 118.97(15) . . ?
C25 C24 H24 120.5 . . ?
C23 C24 H24 120.5 . . ?
C24 C25 C26 120.32(17) . . ?
C24 C25 H25 119.8 . . ?
C26 C25 H25 119.8 . . ?
C21 C26 C25 122.80(17) . . ?
C21 C26 H26 118.6 . . ?
C25 C26 H26 118.6 . . ?
C36 C31 C32 114.44(14) . . ?
C36 C31 B 121.83(15) . . ?
C32 C31 B 123.59(15) . . ?
C33 C32 C31 123.06(16) . . ?
C33 C32 H32 118.5 . . ?
C31 C32 H32 118.5 . . ?
C34 C33 C32 120.03(17) . . ?
C34 C33 H33 120.0 . . ?
C32 C33 H33 120.0 . . ?
C33 C34 C35 119.47(15) . . ?
C33 C34 H34 120.3 . . ?
C35 C34 H34 120.3 . . ?
C34 C35 C36 119.87(16) . . ?
C34 C35 H35 120.1 . . ?
C36 C35 H35 120.1 . . ?
C35 C36 C31 123.14(16) . . ?
C35 C36 H36 118.4 . . ?
C31 C36 H36 118.4 . . ?
C42 C41 C46 114.16(15) . . ?
C42 C41 B 124.16(14) . . ?
C46 C41 B 121.47(14) . . ?
C43 C42 C41 123.35(15) . . ?
C43 C42 H42 118.3 . . ?
C41 C42 H42 118.3 . . ?
C44 C43 C42 120.23(16) . . ?
C44 C43 H43 119.9 . . ?
C42 C43 H43 119.9 . . ?
C43 C44 C45 118.58(16) . . ?
C43 C44 H44 120.7 . . ?
C45 C44 H44 120.7 . . ?
C46 C45 C44 120.42(16) . . ?
C46 C45 H45 119.8 . . ?
C44 C45 H45 119.8 . . ?
C45 C46 C41 123.26(15) . . ?
C45 C46 H46 118.4 . . ?
C41 C46 H46 118.4 . . ?

loop_
_geom_bond_atom_site_label_1
_geom_bond_atom_site_label_2
_geom_bond_distance
_geom_bond_site_symmetry_2
_geom_bond_publ_flag
O C1 1.416(2) . ?
O H1O 0.91(3) . ?
N C3 1.489(2) . ?
N C4 1.493(2) . ?
N C5 1.5060(19) . ?
N C2 1.5209(18) . ?
C1 C2 1.513(2) . ?
C1 H1A 0.9900 . ?
C1 H1B 0.9900 . ?
C2 H2A 0.9900 . ?
C2 H2B 0.9900 . ?
C3 H3A 0.9800 . ?
C3 H3B 0.9800 . ?
C3 H3C 0.9800 . ?
C4 H4A 0.9800 . ?
C4 H4B 0.9800 . ?
C4 H4C 0.9800 . ?
C5 H5A 0.9800 . ?
C5 H5B 0.9800 . ?
C5 H5C 0.9800 . ?
B C11 1.634(2) . ?
B C41 1.650(3) . ?
B C21 1.659(2) . ?
B C31 1.660(2) . ?
C11 C16 1.407(2) . ?
C11 C12 1.409(2) . ?
C12 C13 1.383(2) . ?
C12 H12 0.9500 . ?
C13 C14 1.382(2) . ?
C13 H13 0.9500 . ?
C14 C15 1.383(2) . ?
C14 H14 0.9500 . ?
C15 C16 1.381(2) . ?
C15 H15 0.9500 . ?
C16 H16 0.9500 . ?
C21 C26 1.397(2) . ?
C21 C22 1.401(2) . ?
C22 C23 1.395(2) . ?
C22 H22 0.9500 . ?
C23 C24 1.383(2) . ?
C23 H23 0.9500 . ?
C24 C25 1.374(2) . ?
C24 H24 0.9500 . ?
C25 C26 1.397(2) . ?
C25 H25 0.9500 . ?
C26 H26 0.9500 . ?
C31 C36 1.402(2) . ?
C31 C32 1.404(2) . ?
C32 C33 1.403(2) . ?
C32 H32 0.9500 . ?
C33 C34 1.366(2) . ?
C33 H33 0.9500 . ?
C34 C35 1.382(2) . ?
C34 H34 0.9500 . ?
C35 C36 1.398(2) . ?
C35 H35 0.9500 . ?
C36 H36 0.9500 . ?
C41 C42 1.401(2) . ?
C41 C46 1.410(2) . ?
C42 C43 1.391(2) . ?
C42 H42 0.9500 . ?
C43 C44 1.379(2) . ?
C43 H43 0.9500 . ?
C44 C45 1.387(2) . ?
C44 H44 0.9500 . ?
C45 C46 1.380(2) . ?
C45 H45 0.9500 . ?
C46 H46 0.9500 . ?

loop_
_geom_hbond_atom_site_label_D
_geom_hbond_atom_site_label_H
_geom_hbond_atom_site_label_A
_geom_hbond_distance_DH
_geom_hbond_distance_HA
_geom_hbond_distance_DA
_geom_hbond_angle_DHA
_geom_hbond_site_symmetry_A
O H1O C31 0.91(3) 2.56(3) 3.423(2) 160(2) 2_655
O H1O C32 0.91(3) 2.61(3) 3.494(2) 164(2) 2_655
O H1O C33 0.91(3) 2.73(3) 3.508(3) 145(2) 2_655
O H1O C34 0.91(3) 2.74(3) 3.418(3) 132(2) 2_655
O H1O C35 0.91(3) 2.64(3) 3.303(2) 130(2) 2_655
O H1O C36 0.91(3) 2.53(3) 3.297(2) 142(2) 2_655

loop_
_cod_related_entry_id
_cod_related_entry_database
_cod_related_entry_code
1 ChemSpider 21142419
